data_7203212
loop_
_publ_author_name
'Jones, Katherine M. E.'
'Mahmoudkhani, Amir H.'
'Chandler, Brett D.'
'Shimizu, George K. H.'

_publ_section_title
;
 An adamantane-based tetraphosphonic acid that forms an open diamondoid
 net via a hydrogen-bonded phosphonic acid?water cluster
;
_journal_issue 4
_journal_name_full CrystEngComm
_journal_page_first 303
_journal_paper_doi 10.1039/b516332c
_journal_volume 8
_journal_year 2006
_chemical_formula_moiety 'C34 H36 O12 P4, 2(C H Cl3), 4(H2 O)'
_chemical_formula_sum 'C36 H46 Cl6 O16 P4'
_chemical_formula_weight 1071.31
_chemical_name_common
;
1,3,5,7-tetrakis(4-Phosphonophenyl)adamantane bis-chloroform
solvate tetrahydrate
;
_chemical_name_systematic
;1,3,5,7-tetrakis(4-Phosphonophenyl)adamantane
bis-chloroform solvate tetrahydrate
;
_space_group_IT_number 81
_symmetry_cell_setting tetragonal
_symmetry_Int_Tables_number 81
_symmetry_space_group_name_Hall 'P -4'
_symmetry_space_group_name_H-M 'P -4'
_atom_sites_solution_hydrogens geom
_atom_sites_solution_primary direct
_atom_sites_solution_secondary difmap
_audit_creation_method SHELXL-97
_cell_angle_alpha 90.00
_cell_angle_beta 90.00
_cell_angle_gamma 90.00
_cell_formula_units_Z 1
_cell_length_a 12.4153(18)
_cell_length_b 12.4153(18)
_cell_length_c 7.3494(15)
_cell_measurement_reflns_used 1129
_cell_measurement_temperature 293(2)
_cell_measurement_theta_max 27.485
_cell_measurement_theta_min 0.998
_cell_volume 1132.8(3)
_computing_cell_refinement 'HKL Scalepack (Otwinowski & Minor 1997)'
_computing_data_collection 'Collect (Nonius BV, 1997-2000)'
_computing_data_reduction 'HKL Denzo and Scalepack'
_computing_structure_refinement 'SHELXL-97 (Sheldrick, 1997)'
_computing_structure_solution 'SHELXS-97 (Sheldrick, 1990)'
_diffrn_ambient_temperature 273
_diffrn_detector_area_resol_mean 9
_diffrn_measured_fraction_theta_full 0.985
_diffrn_measured_fraction_theta_max 0.985
_diffrn_measurement_device_type KappaCCD
_diffrn_measurement_method 'CCD rotation images, thick slices'
_diffrn_radiation_monochromator graphite
_diffrn_radiation_probe x-ray
_diffrn_radiation_type MoK\a
_diffrn_radiation_wavelength 0.71073
_diffrn_reflns_av_R_equivalents 0.0390
_diffrn_reflns_av_sigmaI/netI 0.0416
_diffrn_reflns_limit_h_max 16
_diffrn_reflns_limit_h_min -16
_diffrn_reflns_limit_k_max 11
_diffrn_reflns_limit_k_min -11
_diffrn_reflns_limit_l_max 8
_diffrn_reflns_limit_l_min -9
_diffrn_reflns_number 3800
_diffrn_reflns_theta_full 27.49
_diffrn_reflns_theta_max 27.49
_diffrn_reflns_theta_min 1.64
_diffrn_source 'fine-focus sealed tube'
_exptl_absorpt_coefficient_mu 0.589
_exptl_absorpt_correction_type none
_exptl_crystal_colour Clear
_exptl_crystal_density_diffrn 1.573
_exptl_crystal_density_method 'not measured'
_exptl_crystal_description Block
_exptl_crystal_F_000 554
_exptl_crystal_size_max 0.293
_exptl_crystal_size_mid 0.207
_exptl_crystal_size_min 0.184
_refine_diff_density_max 0.472
_refine_diff_density_min -0.687
_refine_diff_density_rms 0.080
_refine_ls_abs_structure_details 'Flack H D (1983), Acta Cryst. A39, 876-881'
_refine_ls_abs_structure_Flack 0.26(13)
_refine_ls_extinction_method none
_refine_ls_goodness_of_fit_ref 1.075
_refine_ls_hydrogen_treatment mixed
_refine_ls_matrix_type full
_refine_ls_number_parameters 156
_refine_ls_number_reflns 2168
_refine_ls_number_restraints 10
_refine_ls_restrained_S_all 1.089
_refine_ls_R_factor_all 0.0556
_refine_ls_R_factor_gt 0.0471
_refine_ls_shift/su_max 0.000
_refine_ls_shift/su_mean 0.000
_refine_ls_structure_factor_coef Fsqd
_refine_ls_weighting_details 'calc w=1/[\s^2^(Fo^2^)+(0.0572P)^2^+1.5945P] where P=(Fo^2^+2Fc^2^)/3'
_refine_ls_weighting_scheme calc
_refine_ls_wR_factor_gt 0.1140
_refine_ls_wR_factor_ref 0.1236
_reflns_number_gt 1961
_reflns_number_total 2168
_reflns_threshold_expression >2sigma(I)
_cod_data_source_file b516332c.txt
_cod_data_source_block import
_cod_database_code 7203212

loop_
_symmetry_equiv_pos_as_xyz
'x, y, z'
'-x, -y, z'
'y, -x, -z'
'-y, x, -z'

loop_
_atom_site_label
_atom_site_type_symbol
_atom_site_fract_x
_atom_site_fract_y
_atom_site_fract_z
_atom_site_U_iso_or_equiv
_atom_site_adp_type
_atom_site_occupancy
_atom_site_symmetry_multiplicity
_atom_site_calc_flag
_atom_site_refinement_flags
_atom_site_disorder_assembly
_atom_site_disorder_group
C1 C 0.6692(3) 0.1770(3) 0.3884(5) 0.0207(8) Uani 1 1 d . . .
H1 H 0.6571 0.1031 0.3937 0.025 Uiso 1 1 calc R . .
C2 C 0.7422(3) 0.2244(3) 0.5076(5) 0.0185(7) Uani 1 1 d . . .
C3 C 0.7602(3) 0.3361(3) 0.4971(5) 0.0211(8) Uani 1 1 d . . .
H3 H 0.8093 0.3689 0.5750 0.025 Uiso 1 1 calc R . .
C4 C 0.7048(3) 0.3968(3) 0.3710(5) 0.0198(8) Uani 1 1 d . . .
H4 H 0.7173 0.4705 0.3648 0.024 Uiso 1 1 calc R . .
C5 C 0.6300(3) 0.3502(3) 0.2517(5) 0.0148(7) Uani 1 1 d . . .
C6 C 0.6146(3) 0.2391(3) 0.2617(5) 0.0188(8) Uani 1 1 d . . .
H6 H 0.5667 0.2060 0.1819 0.023 Uiso 1 1 calc R . .
C7 C 0.4871(3) 0.3579(3) 0.0011(5) 0.0146(7) Uani 1 1 d . . .
H7A H 0.5271 0.3074 -0.0735 0.018 Uiso 1 1 calc R . .
H7B H 0.4382 0.3171 0.0775 0.018 Uiso 1 1 calc R . .
C8 C 0.5660(3) 0.4222(3) 0.1219(4) 0.0126(7) Uani 1 1 d . . .
C9 C 0.5000 0.5000 0.2409(6) 0.0132(9) Uani 1 2 d S . .
H9A H 0.5482 0.5409 0.3184 0.016 Uiso 0.50 1 calc PR . .
H9B H 0.4518 0.4591 0.3184 0.016 Uiso 0.50 1 calc PR . .
O1 O 0.7682(2) 0.1797(2) 0.8587(4) 0.0284(6) Uani 1 1 d . . .
O2 O 0.8032(2) 0.0289(2) 0.6322(4) 0.0286(7) Uani 1 1 d . . .
O3 O 0.9330(2) 0.1870(2) 0.6706(4) 0.0284(6) Uani 1 1 d . . .
O4 O 0.8860(3) 0.1140(3) 1.1135(4) 0.0366(8) Uani 1 1 d D . .
P1 P 0.81457(8) 0.14710(8) 0.67107(13) 0.0206(2) Uani 1 1 d . . .
C10 C 0.4775(7) -0.0313(7) -0.0940(12) 0.038(2) Uani 0.50 1 d PD . .
Cl1 Cl 0.39664(12) 0.05473(11) 0.0263(2) 0.0568(4) Uani 1 1 d D . .
Cl2 Cl 0.5000 0.0000 -0.3116(3) 0.0923(10) Uani 1 2 d SD . .
H50 H 0.926(3) 0.151(3) 1.184(5) 0.020 Uiso 1 1 d D . .
H51 H 0.860(3) 0.0498(19) 1.131(5) 0.020 Uiso 1 1 d D . .
H1A H 0.8259 0.1529 0.9900 0.024 Uiso 1 1 d . . .
H3A H 0.9725 0.1836 0.5658 0.024 Uiso 1 1 d . . .
H53 H 0.444(3) -0.1050(14) -0.105(6) 0.020 Uiso 0.50 1 d PD . .

loop_
_atom_site_aniso_label
_atom_site_aniso_U_11
_atom_site_aniso_U_22
_atom_site_aniso_U_33
_atom_site_aniso_U_23
_atom_site_aniso_U_13
_atom_site_aniso_U_12
C1 0.0227(19) 0.0160(17) 0.0235(18) 0.0034(15) -0.0018(15) 0.0007(14)
C2 0.0192(17) 0.0215(17) 0.0148(15) 0.0027(15) -0.0031(14) 0.0034(13)
C3 0.0239(18) 0.0231(18) 0.0162(17) 0.0001(15) -0.0065(16) -0.0010(14)
C4 0.0253(19) 0.0150(16) 0.0190(17) 0.0013(14) -0.0036(15) -0.0021(14)
C5 0.0152(17) 0.0151(16) 0.0142(15) 0.0020(14) -0.0021(14) 0.0029(13)
C6 0.0221(19) 0.0171(18) 0.0172(17) -0.0003(14) -0.0054(15) -0.0036(14)
C7 0.0178(16) 0.0148(16) 0.0112(15) -0.0013(13) 0.0002(14) 0.0005(13)
C8 0.0162(16) 0.0129(16) 0.0088(15) -0.0009(12) -0.0019(13) 0.0016(12)
C9 0.014(2) 0.016(2) 0.009(2) 0.000 0.000 0.000(2)
O1 0.0317(16) 0.0360(16) 0.0174(14) 0.0009(12) -0.0009(12) 0.0062(12)
O2 0.0390(16) 0.0214(14) 0.0255(15) 0.0047(12) -0.0065(13) 0.0051(12)
O3 0.0182(13) 0.0442(18) 0.0229(14) 0.0044(14) -0.0056(12) 0.0015(11)
O4 0.0450(19) 0.0359(18) 0.0290(16) 0.0083(14) -0.0187(15) -0.0106(15)
P1 0.0229(5) 0.0232(5) 0.0156(4) 0.0035(4) -0.0042(4) 0.0034(4)
C10 0.042(5) 0.025(5) 0.047(5) -0.001(4) 0.003(4) -0.018(4)
Cl1 0.0597(8) 0.0495(8) 0.0612(9) -0.0204(7) 0.0129(7) -0.0064(6)
Cl2 0.0676(15) 0.163(3) 0.0461(12) 0.000 0.000 0.0476(17)

loop_
_atom_type_symbol
_atom_type_description
_atom_type_scat_dispersion_real
_atom_type_scat_dispersion_imag
_atom_type_scat_source
C C 0.0033 0.0016 'International Tables Vol C Tables 4.2.6.8 and 6.1.1.4'
H H 0.0000 0.0000 'International Tables Vol C Tables 4.2.6.8 and 6.1.1.4'
O O 0.0106 0.0060 'International Tables Vol C Tables 4.2.6.8 and 6.1.1.4'
P P 0.1023 0.0942 'International Tables Vol C Tables 4.2.6.8 and 6.1.1.4'
Cl Cl 0.1484 0.1585 'International Tables Vol C Tables 4.2.6.8 and 6.1.1.4'

loop_
_geom_angle_atom_site_label_1
_geom_angle_atom_site_label_2
_geom_angle_atom_site_label_3
_geom_angle
_geom_angle_site_symmetry_1
_geom_angle_site_symmetry_3
_geom_angle_publ_flag
C6 C1 C2 120.4(3) . . ?
C6 C1 H1 119.8 . . ?
C2 C1 H1 119.8 . . ?
C1 C2 C3 119.1(3) . . ?
C1 C2 P1 121.7(3) . . ?
C3 C2 P1 119.2(3) . . ?
C4 C3 C2 119.7(3) . . ?
C4 C3 H3 120.1 . . ?
C2 C3 H3 120.1 . . ?
C3 C4 C5 121.7(3) . . ?
C3 C4 H4 119.1 . . ?
C5 C4 H4 119.1 . . ?
C6 C5 C4 117.8(3) . . ?
C6 C5 C8 122.6(3) . . ?
C4 C5 C8 119.5(3) . . ?
C1 C6 C5 121.2(3) . . ?
C1 C6 H6 119.4 . . ?
C5 C6 H6 119.4 . . ?
C8 C7 C8 110.7(3) 3_565 . ?
C8 C7 H7A 109.5 3_565 . ?
C8 C7 H7A 109.5 . . ?
C8 C7 H7B 109.5 3_565 . ?
C8 C7 H7B 109.5 . . ?
H7A C7 H7B 108.1 . . ?
C5 C8 C7 110.8(3) . 4_655 ?
C5 C8 C9 106.8(3) . . ?
C7 C8 C9 109.4(2) 4_655 . ?
C5 C8 C7 112.7(3) . . ?
C7 C8 C7 108.8(2) 4_655 . ?
C9 C8 C7 108.2(2) . . ?
C8 C9 C8 110.8(4) . 2_665 ?
C8 C9 H9A 109.5 . . ?
C8 C9 H9A 109.5 2_665 . ?
C8 C9 H9B 109.5 . . ?
C8 C9 H9B 109.5 2_665 . ?
H9A C9 H9B 108.1 . . ?
P1 O1 H1A 113.9(2) . . ?
P1 O3 H3A 119.6(2) . . ?
H50 O4 H51 128(3) . . ?
H50 O4 H1A 125(3) . . ?
H51 O4 H1A 104(3) . . ?
O2 P1 O1 112.93(17) . . ?
O2 P1 O3 113.65(17) . . ?
O1 P1 O3 105.72(17) . . ?
O2 P1 C2 110.52(17) . . ?
O1 P1 C2 105.81(17) . . ?
O3 P1 C2 107.74(17) . . ?
C10 C10 Cl2 73.3(3) 2_655 . ?
C10 C10 Cl1 80.5(9) 2_655 . ?
Cl2 C10 Cl1 116.6(5) . . ?
C10 C10 Cl1 68.2(9) 2_655 2_655 ?
Cl2 C10 Cl1 111.1(5) . 2_655 ?
Cl1 C10 Cl1 110.6(5) . 2_655 ?
C10 C10 H53 165.9(17) 2_655 . ?
Cl2 C10 H53 95.7(18) . . ?
Cl1 C10 H53 112.8(13) . . ?
Cl1 C10 H53 109(2) 2_655 . ?
C10 Cl1 C10 31.3(5) . 2_655 ?
C10 Cl2 C10 33.3(6) 2_655 . ?

loop_
_geom_bond_atom_site_label_1
_geom_bond_atom_site_label_2
_geom_bond_distance
_geom_bond_site_symmetry_2
_geom_bond_publ_flag
C1 C6 1.386(5) . ?
C1 C2 1.391(5) . ?
C1 H1 0.9300 . ?
C2 C3 1.407(5) . ?
C2 P1 1.781(4) . ?
C3 C4 1.379(5) . ?
C3 H3 0.9300 . ?
C4 C5 1.401(5) . ?
C4 H4 0.9300 . ?
C5 C6 1.395(5) . ?
C5 C8 1.530(5) . ?
C6 H6 0.9300 . ?
C7 C8 1.536(5) 3_565 ?
C7 C8 1.545(4) . ?
C7 H7A 0.9700 . ?
C7 H7B 0.9700 . ?
C8 C7 1.536(5) 4_655 ?
C8 C9 1.539(4) . ?
C9 C8 1.539(4) 2_665 ?
C9 H9A 0.9700 . ?
C9 H9B 0.9700 . ?
O1 P1 1.548(3) . ?
O1 H1A 1.247(3) . ?
O2 P1 1.501(3) . ?
O3 P1 1.552(3) . ?
O3 H3A 0.914(3) . ?
O4 H50 0.853(18) . ?
O4 H51 0.868(18) . ?
O4 H1A 1.270(3) . ?
C10 C10 0.957(16) 2_655 ?
C10 Cl2 1.669(9) . ?
C10 Cl1 1.712(9) . ?
C10 Cl1 1.819(10) 2_655 ?
C10 H53 0.992(16) . ?
Cl1 C10 1.819(10) 2_655 ?
Cl2 C10 1.669(9) 2_655 ?

loop_
_geom_hbond_atom_site_label_D
_geom_hbond_atom_site_label_H
_geom_hbond_atom_site_label_A
_geom_hbond_distance_DH
_geom_hbond_distance_HA
_geom_hbond_distance_DA
_geom_hbond_angle_DHA
_geom_hbond_site_symmetry_A
O4 H50 O2 0.853(18) 1.94(2) 2.775(4) 165(4) 3_667
O4 H51 O3 0.868(18) 2.14(3) 2.896(4) 146(4) 4_647
O1 H1A O4 1.247(3) 1.270(3) 2.512(4) 172.6(2) .
O3 H3A O2 0.914(3) 1.623(3) 2.527(4) 169.2(2) 3_666

loop_
_geom_torsion_atom_site_label_1
_geom_torsion_atom_site_label_2
_geom_torsion_atom_site_label_3
_geom_torsion_atom_site_label_4
_geom_torsion
_geom_torsion_site_symmetry_1
_geom_torsion_site_symmetry_2
_geom_torsion_site_symmetry_3
_geom_torsion_site_symmetry_4
_geom_torsion_publ_flag
C6 C1 C2 C3 -0.4(6) . . . . ?
C6 C1 C2 P1 -179.6(3) . . . . ?
C1 C2 C3 C4 0.7(5) . . . . ?
P1 C2 C3 C4 179.9(3) . . . . ?
C2 C3 C4 C5 0.1(6) . . . . ?
C3 C4 C5 C6 -1.3(6) . . . . ?
C3 C4 C5 C8 176.5(3) . . . . ?
C2 C1 C6 C5 -0.8(6) . . . . ?
C4 C5 C6 C1 1.6(6) . . . . ?
C8 C5 C6 C1 -176.1(4) . . . . ?
C6 C5 C8 C7 -124.2(4) . . . 4_655 ?
C4 C5 C8 C7 58.1(4) . . . 4_655 ?
C6 C5 C8 C9 116.7(3) . . . . ?
C4 C5 C8 C9 -61.0(4) . . . . ?
C6 C5 C8 C7 -2.1(5) . . . . ?
C4 C5 C8 C7 -179.7(3) . . . . ?
C8 C7 C8 C5 178.1(3) 3_565 . . . ?
C8 C7 C8 C7 -58.6(3) 3_565 . . 4_655 ?
C8 C7 C8 C9 60.2(3) 3_565 . . . ?
C5 C8 C9 C8 178.9(3) . . . 2_665 ?
C7 C8 C9 C8 59.0(2) 4_655 . . 2_665 ?
C7 C8 C9 C8 -59.5(2) . . . 2_665 ?
C1 C2 P1 O2 12.1(4) . . . . ?
C3 C2 P1 O2 -167.1(3) . . . . ?
C1 C2 P1 O1 -110.5(3) . . . . ?
C3 C2 P1 O1 70.4(3) . . . . ?
C1 C2 P1 O3 136.8(3) . . . . ?
C3 C2 P1 O3 -42.4(3) . . . . ?
Cl2 C10 Cl1 C10 -65.9(6) . . . 2_655 ?
Cl1 C10 Cl1 C10 62.3(6) 2_655 . . 2_655 ?
Cl1 C10 Cl2 C10 70.0(10) . . . 2_655 ?
Cl1 C10 Cl2 C10 -57.9(9) 2_655 . . 2_655 ?
